data_4068663
loop_
_publ_author_name
'Hamada, Adel'
'Braunstein, Pierre'

_publ_section_title
;
 Palladium Alkyl Complexes Containing \b-Phosphonato&#x2212;Phosphine P,O
 Ligands and Their Reactivity toward CO-Ethylene or -Acrylate Insertion
;
_journal_issue 6
_journal_name_full Organometallics
_journal_page_first 1688
_journal_paper_doi 10.1021/om801020e
_journal_volume 28
_journal_year 2009
_chemical_formula_moiety 'C24 H29 Cl O3 P2 Pd'
_chemical_formula_sum 'C24 H29 Cl O3 P2 Pd'
_chemical_formula_weight 569.26
_chemical_name_systematic
; 
 ? 
;
_space_group_IT_number 41
_symmetry_cell_setting orthorhombic
_symmetry_space_group_name_Hall 'A 2 -2ab'
_symmetry_space_group_name_H-M 'A b a 2'
_atom_sites_solution_hydrogens geom
_atom_sites_solution_primary direct
_atom_sites_solution_secondary difmap
_audit_creation_method SHELXL-97
_cell_angle_alpha 90.00
_cell_angle_beta 90.00
_cell_angle_gamma 90.00
_cell_formula_units_Z 8
_cell_length_a 32.473(5)
_cell_length_b 17.736(3)
_cell_length_c 8.873(2)
_cell_measurement_reflns_used 19338
_cell_measurement_temperature 173(2)
_cell_measurement_theta_max 30.034
_cell_measurement_theta_min 0.998
_cell_volume 5110.3(16)
_computing_cell_refinement 'Denzo (Nonius B.V., 1998)'
_computing_data_collection 'Collect (Nonius B.V., 1998)'
_computing_data_reduction 'Denzo (Nonius B.V., 1998)'
_computing_molecular_graphics 'PLATON 98 (Spek, 1998)'
_computing_publication_material 'SHELXL-97 (Sheldrick, 1997)'
_computing_structure_refinement 'SHELXL-97 (Sheldrick, 1997)'
_computing_structure_solution 'SHELXS-97 (Sheldrick, 1997)'
_diffrn_ambient_temperature 173(2)
_diffrn_measured_fraction_theta_full 0.994
_diffrn_measured_fraction_theta_max 0.994
_diffrn_measurement_device_type KappaCCD
_diffrn_measurement_method '\p scans'
_diffrn_radiation_monochromator graphite
_diffrn_radiation_source 'fine-focus sealed tube'
_diffrn_radiation_type MoK\a
_diffrn_radiation_wavelength 0.71069
_diffrn_reflns_av_R_equivalents 0.0379
_diffrn_reflns_av_sigmaI/netI 0.0537
_diffrn_reflns_limit_h_max 34
_diffrn_reflns_limit_h_min -45
_diffrn_reflns_limit_k_max 24
_diffrn_reflns_limit_k_min -21
_diffrn_reflns_limit_l_max 12
_diffrn_reflns_limit_l_min -12
_diffrn_reflns_number 15602
_diffrn_reflns_theta_full 30.02
_diffrn_reflns_theta_max 30.02
_diffrn_reflns_theta_min 2.38
_exptl_absorpt_coefficient_mu 0.978
_exptl_absorpt_correction_type none
_exptl_crystal_colour yellow
_exptl_crystal_density_diffrn 1.480
_exptl_crystal_density_method 'not measured'
_exptl_crystal_description prism
_exptl_crystal_F_000 2320
_exptl_crystal_size_max 0.10
_exptl_crystal_size_mid 0.10
_exptl_crystal_size_min 0.10
_refine_diff_density_max 0.501
_refine_diff_density_min -0.614
_refine_diff_density_rms 0.071
_refine_ls_abs_structure_details 'Flack H D (1983), Acta Cryst. A39, 876-881'
_refine_ls_abs_structure_Flack -0.05(2)
_refine_ls_extinction_method none
_refine_ls_goodness_of_fit_ref 1.015
_refine_ls_hydrogen_treatment constr
_refine_ls_matrix_type full
_refine_ls_number_parameters 280
_refine_ls_number_reflns 6908
_refine_ls_number_restraints 1
_refine_ls_restrained_S_all 1.015
_refine_ls_R_factor_all 0.0517
_refine_ls_R_factor_gt 0.0346
_refine_ls_shift/su_max 0.001
_refine_ls_shift/su_mean 0.001
_refine_ls_structure_factor_coef Fsqd
_refine_ls_weighting_details 'calc w=1/[\s^2^(Fo^2^)+(0.0340P)^2^+0.2273P] where P=(Fo^2^+2Fc^2^)/3'
_refine_ls_weighting_scheme calc
_refine_ls_wR_factor_gt 0.0727
_refine_ls_wR_factor_ref 0.0795
_reflns_number_gt 5525
_reflns_number_total 6908
_reflns_threshold_expression >2sigma(I)
_cod_data_source_file om801020e_si_002.cif
_cod_data_source_block adel1
_cod_original_sg_symbol_Hall 'A 2 -2ac'
_cod_database_code 4068663

loop_
_symmetry_equiv_pos_as_xyz
'x, y, z'
'-x, -y, z'
'-x+1/2, y+1/2, z'
'x+1/2, -y+1/2, z'
'x, y+1/2, z+1/2'
'-x, -y+1/2, z+1/2'
'-x+1/2, y+1, z+1/2'
'x+1/2, -y+1, z+1/2'

loop_
_atom_site_label
_atom_site_type_symbol
_atom_site_fract_x
_atom_site_fract_y
_atom_site_fract_z
_atom_site_U_iso_or_equiv
_atom_site_adp_type
_atom_site_occupancy
_atom_site_symmetry_multiplicity
_atom_site_calc_flag
Pd1 Pd 0.371745(6) 0.192829(10) 0.07216(4) 0.03480(6) Uani 1 1 d
Cl1 Cl 0.35536(3) 0.23007(4) -0.17634(10) 0.05148(19) Uani 1 1 d
P1 P 0.38832(2) 0.16513(4) 0.30832(9) 0.03264(15) Uani 1 1 d
P2 P 0.31517(2) 0.25995(4) 0.33112(9) 0.03467(16) Uani 1 1 d
O1 O 0.31812(6) 0.26016(12) 0.1646(2) 0.0412(5) Uani 1 1 d
O2 O 0.28855(7) 0.19568(11) 0.4000(3) 0.0460(6) Uani 1 1 d
O3 O 0.29656(7) 0.33699(12) 0.3851(3) 0.0477(6) Uani 1 1 d
C1 C 0.41904(12) 0.12976(19) -0.0080(5) 0.0576(9) Uani 1 1 d
H1A H 0.4326 0.1037 0.0758 0.086 Uiso 1 1 calc
H1B H 0.4390 0.1626 -0.0588 0.086 Uiso 1 1 calc
H1C H 0.4084 0.0925 -0.0798 0.086 Uiso 1 1 calc
C2 C 0.36454(9) 0.24386(16) 0.4190(3) 0.0334(6) Uani 1 1 d
H2 H 0.3603 0.2274 0.5257 0.040 Uiso 1 1 calc
C3 C 0.39212(10) 0.31370(15) 0.4159(4) 0.0349(6) Uani 1 1 d
C4 C 0.41539(10) 0.33062(18) 0.5418(4) 0.0463(8) Uani 1 1 d
H4 H 0.4133 0.2999 0.6292 0.056 Uiso 1 1 calc
C5 C 0.44180(11) 0.39230(19) 0.5413(5) 0.0583(10) Uani 1 1 d
H5 H 0.4579 0.4033 0.6280 0.070 Uiso 1 1 calc
C6 C 0.44474(12) 0.43744(18) 0.4160(5) 0.0574(11) Uani 1 1 d
H6 H 0.4627 0.4797 0.4164 0.069 Uiso 1 1 calc
C7 C 0.42159(11) 0.42147(16) 0.2893(5) 0.0530(9) Uani 1 1 d
H7 H 0.4235 0.4528 0.2028 0.064 Uiso 1 1 calc
C8 C 0.39538(10) 0.35903(16) 0.2889(4) 0.0459(8) Uani 1 1 d
H8 H 0.3797 0.3476 0.2015 0.055 Uiso 1 1 calc
C9 C 0.36745(9) 0.07752(16) 0.3825(4) 0.0367(7) Uani 1 1 d
C10 C 0.35139(11) 0.06875(17) 0.5261(4) 0.0481(8) Uani 1 1 d
H10 H 0.3496 0.1107 0.5923 0.058 Uiso 1 1 calc
C11 C 0.33800(10) -0.00173(18) 0.5725(6) 0.0578(8) Uani 1 1 d
H11 H 0.3266 -0.0074 0.6705 0.069 Uiso 1 1 calc
C12 C 0.34082(12) -0.06361(17) 0.4799(5) 0.0544(10) Uani 1 1 d
H12 H 0.3314 -0.1114 0.5136 0.065 Uiso 1 1 calc
C13 C 0.35711(13) -0.05592(18) 0.3401(5) 0.0593(10) Uani 1 1 d
H13 H 0.3598 -0.0988 0.2768 0.071 Uiso 1 1 calc
C14 C 0.36998(11) 0.01494(19) 0.2883(4) 0.0506(9) Uani 1 1 d
H14 H 0.3804 0.0202 0.1889 0.061 Uiso 1 1 calc
C15 C 0.44215(10) 0.16408(17) 0.3680(4) 0.0416(7) Uani 1 1 d
C16 C 0.45520(12) 0.1221(2) 0.4859(6) 0.0734(13) Uani 1 1 d
H16 H 0.4363 0.0911 0.5395 0.088 Uiso 1 1 calc
C17 C 0.49676(16) 0.1245(3) 0.5284(7) 0.0996(19) Uani 1 1 d
H17 H 0.5059 0.0950 0.6113 0.120 Uiso 1 1 calc
C18 C 0.52403(13) 0.1682(3) 0.4531(7) 0.0821(15) Uani 1 1 d
H18 H 0.5523 0.1678 0.4805 0.098 Uiso 1 1 calc
C19 C 0.51093(12) 0.2124(2) 0.3391(7) 0.0707(12) Uani 1 1 d
H19 H 0.5298 0.2451 0.2898 0.085 Uiso 1 1 calc
C20 C 0.46987(11) 0.21043(19) 0.2929(5) 0.0548(9) Uani 1 1 d
H20 H 0.4609 0.2406 0.2107 0.066 Uiso 1 1 calc
C21 C 0.28360(13) 0.3461(2) 0.5408(5) 0.0738(13) Uani 1 1 d
H21A H 0.2591 0.3144 0.5606 0.089 Uiso 1 1 calc
H21B H 0.3059 0.3295 0.6092 0.089 Uiso 1 1 calc
C22 C 0.27389(15) 0.4240(3) 0.5691(8) 0.0967(15) Uani 1 1 d
H22A H 0.2655 0.4302 0.6745 0.145 Uiso 1 1 calc
H22B H 0.2513 0.4398 0.5029 0.145 Uiso 1 1 calc
H22C H 0.2982 0.4552 0.5491 0.145 Uiso 1 1 calc
C23 C 0.24669(15) 0.1805(2) 0.3433(7) 0.0726(14) Uani 1 1 d
H23A H 0.2267 0.2143 0.3934 0.087 Uiso 1 1 calc
H23B H 0.2455 0.1898 0.2334 0.087 Uiso 1 1 calc
C24 C 0.23654(16) 0.1023(3) 0.3750(8) 0.113(2) Uani 1 1 d
H24A H 0.2085 0.0916 0.3401 0.170 Uiso 1 1 calc
H24B H 0.2383 0.0933 0.4838 0.170 Uiso 1 1 calc
H24C H 0.2560 0.0692 0.3225 0.170 Uiso 1 1 calc

loop_
_atom_site_aniso_label
_atom_site_aniso_U_11
_atom_site_aniso_U_22
_atom_site_aniso_U_33
_atom_site_aniso_U_23
_atom_site_aniso_U_13
_atom_site_aniso_U_12
Pd1 0.04618(12) 0.03136(10) 0.02685(10) -0.00050(11) 0.00173(13) -0.00101(8)
Cl1 0.0713(5) 0.0562(5) 0.0270(4) 0.0026(4) 0.0005(4) -0.0053(4)
P1 0.0383(4) 0.0291(3) 0.0306(4) 0.0008(3) -0.0004(3) 0.0015(3)
P2 0.0372(4) 0.0361(3) 0.0306(4) 0.0051(3) 0.0014(3) 0.0037(3)
O1 0.0401(12) 0.0508(12) 0.0326(13) 0.0051(9) 0.0009(9) 0.0072(9)
O2 0.0377(12) 0.0510(13) 0.0493(15) 0.0152(10) -0.0010(11) -0.0013(9)
O3 0.0571(14) 0.0441(12) 0.0421(14) 0.0022(10) 0.0027(11) 0.0140(11)
C1 0.072(2) 0.0506(19) 0.050(2) -0.0085(16) 0.0197(19) 0.0164(17)
C2 0.0426(16) 0.0315(15) 0.0260(15) 0.0051(11) -0.0007(12) -0.0002(11)
C3 0.0378(17) 0.0283(14) 0.0387(17) -0.0018(11) 0.0060(13) 0.0004(11)
C4 0.0508(18) 0.0459(16) 0.042(2) -0.0044(14) 0.0030(15) -0.0035(13)
C5 0.059(2) 0.0508(18) 0.065(3) -0.0138(19) -0.0031(19) -0.0156(15)
C6 0.050(2) 0.0366(17) 0.086(3) -0.0096(18) 0.016(2) -0.0075(15)
C7 0.052(2) 0.0328(15) 0.074(3) 0.0111(16) 0.0076(19) -0.0016(14)
C8 0.0523(19) 0.0370(15) 0.048(2) 0.0074(15) -0.0019(15) -0.0038(13)
C9 0.0412(17) 0.0291(14) 0.0399(17) 0.0046(12) -0.0062(13) -0.0002(11)
C10 0.065(2) 0.0369(16) 0.043(2) 0.0051(13) 0.0034(16) 0.0015(14)
C11 0.067(2) 0.0496(17) 0.057(2) 0.024(2) 0.003(2) -0.0018(15)
C12 0.064(2) 0.0303(16) 0.069(3) 0.0122(17) -0.013(2) -0.0056(15)
C13 0.082(2) 0.0340(16) 0.062(3) -0.0035(17) -0.008(2) -0.0095(16)
C14 0.069(2) 0.0405(18) 0.042(2) -0.0024(14) 0.0010(17) -0.0084(14)
C15 0.0444(17) 0.0358(15) 0.045(2) -0.0068(14) -0.0037(14) 0.0046(13)
C16 0.058(2) 0.078(3) 0.084(3) 0.026(2) -0.028(2) -0.009(2)
C17 0.071(3) 0.110(4) 0.118(5) 0.030(4) -0.048(3) -0.006(3)
C18 0.045(2) 0.103(3) 0.098(5) -0.011(3) -0.022(3) 0.000(2)
C19 0.047(2) 0.075(2) 0.090(4) -0.024(3) 0.014(2) -0.0077(18)
C20 0.0436(19) 0.0612(19) 0.060(3) -0.0041(19) 0.0088(18) -0.0030(16)
C21 0.097(3) 0.077(3) 0.048(3) -0.009(2) 0.002(2) 0.032(2)
C22 0.114(3) 0.105(3) 0.071(3) -0.017(3) -0.009(4) 0.062(3)
C23 0.045(2) 0.080(2) 0.092(4) 0.023(3) -0.016(2) -0.015(2)
C24 0.097(4) 0.074(3) 0.169(8) 0.009(4) -0.052(4) -0.023(3)

loop_
_atom_type_symbol
_atom_type_description
_atom_type_scat_dispersion_real
_atom_type_scat_dispersion_imag
_atom_type_scat_source
C C 0.0033 0.0016 'International Tables Vol C Tables 4.2.6.8 and 6.1.1.4'
H H 0.0000 0.0000 'International Tables Vol C Tables 4.2.6.8 and 6.1.1.4'
O O 0.0106 0.0060 'International Tables Vol C Tables 4.2.6.8 and 6.1.1.4'
P P 0.1023 0.0942 'International Tables Vol C Tables 4.2.6.8 and 6.1.1.4'
Cl Cl 0.1484 0.1585 'International Tables Vol C Tables 4.2.6.8 and 6.1.1.4'
Pd Pd -0.9988 1.0072 'International Tables Vol C Tables 4.2.6.8 and 6.1.1.4'

loop_
_geom_angle_atom_site_label_1
_geom_angle_atom_site_label_2
_geom_angle_atom_site_label_3
_geom_angle
C1 Pd1 P1 91.46(13)
C1 Pd1 O1 178.33(12)
P1 Pd1 O1 87.77(6)
C1 Pd1 Cl1 89.85(13)
P1 Pd1 Cl1 176.46(3)
O1 Pd1 Cl1 91.00(6)
C9 P1 C15 104.07(14)
C9 P1 C2 107.08(14)
C15 P1 C2 104.49(14)
C9 P1 Pd1 116.13(11)
C15 P1 Pd1 120.54(12)
C2 P1 Pd1 103.31(9)
O1 P2 O2 115.46(14)
O1 P2 O3 109.10(12)
O2 P2 O3 107.71(13)
O1 P2 C2 111.96(13)
O2 P2 C2 102.00(13)
O3 P2 C2 110.36(13)
P2 O1 Pd1 114.19(11)
C23 O2 P2 120.8(2)
C21 O3 P2 119.9(2)
Pd1 C1 H1A 109.5
Pd1 C1 H1B 109.5
H1A C1 H1B 109.5
Pd1 C1 H1C 109.5
H1A C1 H1C 109.5
H1B C1 H1C 109.5
C3 C2 P2 112.6(2)
C3 C2 P1 110.7(2)
P2 C2 P1 104.91(15)
C3 C2 H2 109.5
P2 C2 H2 109.5
P1 C2 H2 109.5
C4 C3 C8 119.3(3)
C4 C3 C2 118.8(3)
C8 C3 C2 121.9(3)
C3 C4 C5 120.4(3)
C3 C4 H4 119.8
C5 C4 H4 119.8
C6 C5 C4 120.3(4)
C6 C5 H5 119.8
C4 C5 H5 119.8
C5 C6 C7 120.1(3)
C5 C6 H6 120.0
C7 C6 H6 120.0
C6 C7 C8 119.7(3)
C6 C7 H7 120.1
C8 C7 H7 120.1
C3 C8 C7 120.3(3)
C3 C8 H8 119.9
C7 C8 H8 119.9
C10 C9 C14 119.0(3)
C10 C9 P1 124.7(2)
C14 C9 P1 116.3(3)
C11 C10 C9 119.5(3)
C11 C10 H10 120.2
C9 C10 H10 120.2
C12 C11 C10 121.4(4)
C12 C11 H11 119.3
C10 C11 H11 119.3
C13 C12 C11 119.5(3)
C13 C12 H12 120.2
C11 C12 H12 120.2
C12 C13 C14 120.4(3)
C12 C13 H13 119.8
C14 C13 H13 119.8
C9 C14 C13 120.0(4)
C9 C14 H14 120.0
C13 C14 H14 120.0
C16 C15 C20 119.6(3)
C16 C15 P1 122.0(3)
C20 C15 P1 118.4(3)
C15 C16 C17 119.5(4)
C15 C16 H16 120.2
C17 C16 H16 120.2
C18 C17 C16 121.0(5)
C18 C17 H17 119.5
C16 C17 H17 119.5
C19 C18 C17 119.8(4)
C19 C18 H18 120.1
C17 C18 H18 120.1
C18 C19 C20 120.4(4)
C18 C19 H19 119.8
C20 C19 H19 119.8
C15 C20 C19 119.6(4)
C15 C20 H20 120.2
C19 C20 H20 120.2
C22 C21 O3 109.6(4)
C22 C21 H21A 109.8
O3 C21 H21A 109.8
C22 C21 H21B 109.8
O3 C21 H21B 109.8
H21A C21 H21B 108.2
C21 C22 H22A 109.5
C21 C22 H22B 109.5
H22A C22 H22B 109.5
C21 C22 H22C 109.5
H22A C22 H22C 109.5
H22B C22 H22C 109.5
C24 C23 O2 108.5(4)
C24 C23 H23A 110.0
O2 C23 H23A 110.0
C24 C23 H23B 110.0
O2 C23 H23B 110.0
H23A C23 H23B 108.4
C23 C24 H24A 109.5
C23 C24 H24B 109.5
H24A C24 H24B 109.5
C23 C24 H24C 109.5
H24A C24 H24C 109.5
H24B C24 H24C 109.5

loop_
_geom_bond_atom_site_label_1
_geom_bond_atom_site_label_2
_geom_bond_distance
Pd1 C1 2.029(3)
Pd1 P1 2.2186(10)
Pd1 O1 2.265(2)
Pd1 Cl1 2.3624(11)
P1 C9 1.818(3)
P1 C15 1.827(3)
P1 C2 1.874(3)
P2 O1 1.481(2)
P2 O2 1.556(2)
P2 O3 1.569(2)
P2 C2 1.805(3)
O2 C23 1.474(5)
O3 C21 1.454(5)
C1 H1A 0.9800
C1 H1B 0.9800
C1 H1C 0.9800
C2 C3 1.529(4)
C2 H2 1.0000
C3 C4 1.382(5)
C3 C8 1.388(4)
C4 C5 1.390(4)
C4 H4 0.9500
C5 C6 1.373(6)
C5 H5 0.9500
C6 C7 1.382(6)
C6 H6 0.9500
C7 C8 1.397(4)
C7 H7 0.9500
C8 H8 0.9500
C9 C10 1.386(5)
C9 C14 1.392(5)
C10 C11 1.386(4)
C10 H10 0.9500
C11 C12 1.374(6)
C11 H11 0.9500
C12 C13 1.355(6)
C12 H12 0.9500
C13 C14 1.402(5)
C13 H13 0.9500
C14 H14 0.9500
C15 C16 1.353(5)
C15 C20 1.389(5)
C16 C17 1.402(6)
C16 H16 0.9500
C17 C18 1.354(8)
C17 H17 0.9500
C18 C19 1.349(7)
C18 H18 0.9500
C19 C20 1.395(6)
C19 H19 0.9500
C20 H20 0.9500
C21 C22 1.441(6)
C21 H21A 0.9900
C21 H21B 0.9900
C22 H22A 0.9800
C22 H22B 0.9800
C22 H22C 0.9800
C23 C24 1.453(6)
C23 H23A 0.9900
C23 H23B 0.9900
C24 H24A 0.9800
C24 H24B 0.9800
C24 H24C 0.9800

loop_
_geom_torsion_atom_site_label_1
_geom_torsion_atom_site_label_2
_geom_torsion_atom_site_label_3
_geom_torsion_atom_site_label_4
_geom_torsion
C1 Pd1 P1 C9 -85.31(16)
O1 Pd1 P1 C9 93.20(12)
Cl1 Pd1 P1 C9 163.0(5)
C1 Pd1 P1 C15 41.84(16)
O1 Pd1 P1 C15 -139.65(13)
Cl1 Pd1 P1 C15 -69.9(5)
C1 Pd1 P1 C2 157.81(15)
O1 Pd1 P1 C2 -23.68(11)
Cl1 Pd1 P1 C2 46.1(5)
O2 P2 O1 Pd1 -90.48(15)
O3 P2 O1 Pd1 148.09(12)
C2 P2 O1 Pd1 25.64(17)
C1 Pd1 O1 P2 63(5)
P1 Pd1 O1 P2 0.17(12)
Cl1 Pd1 O1 P2 -176.51(12)
O1 P2 O2 C23 -49.8(3)
O3 P2 O2 C23 72.4(3)
C2 P2 O2 C23 -171.4(3)
O1 P2 O3 C21 169.0(3)
O2 P2 O3 C21 42.9(3)
C2 P2 O3 C21 -67.6(3)
O1 P2 C2 C3 76.4(2)
O2 P2 C2 C3 -159.6(2)
O3 P2 C2 C3 -45.4(3)
O1 P2 C2 P1 -44.06(17)
O2 P2 C2 P1 79.97(16)
O3 P2 C2 P1 -165.79(13)
C9 P1 C2 C3 155.5(2)
C15 P1 C2 C3 45.5(3)
Pd1 P1 C2 C3 -81.4(2)
C9 P1 C2 P2 -82.84(16)
C15 P1 C2 P2 167.16(15)
Pd1 P1 C2 P2 40.26(14)
P2 C2 C3 C4 139.5(3)
P1 C2 C3 C4 -103.4(3)
P2 C2 C3 C8 -42.5(4)
P1 C2 C3 C8 74.5(3)
C8 C3 C4 C5 -0.1(5)
C2 C3 C4 C5 178.0(3)
C3 C4 C5 C6 0.6(5)
C4 C5 C6 C7 -0.4(6)
C5 C6 C7 C8 -0.3(6)
C4 C3 C8 C7 -0.7(5)
C2 C3 C8 C7 -178.6(3)
C6 C7 C8 C3 0.9(5)
C15 P1 C9 C10 86.7(3)
C2 P1 C9 C10 -23.6(3)
Pd1 P1 C9 C10 -138.3(3)
C15 P1 C9 C14 -90.1(3)
C2 P1 C9 C14 159.6(2)
Pd1 P1 C9 C14 44.8(3)
C14 C9 C10 C11 -0.4(5)
P1 C9 C10 C11 -177.1(3)
C9 C10 C11 C12 0.9(6)
C10 C11 C12 C13 0.1(6)
C11 C12 C13 C14 -1.8(6)
C10 C9 C14 C13 -1.2(5)
P1 C9 C14 C13 175.8(3)
C12 C13 C14 C9 2.3(6)
C9 P1 C15 C16 -22.0(4)
C2 P1 C15 C16 90.1(3)
Pd1 P1 C15 C16 -154.5(3)
C9 P1 C15 C20 160.6(3)
C2 P1 C15 C20 -87.2(3)
Pd1 P1 C15 C20 28.2(3)
C20 C15 C16 C17 -1.6(7)
P1 C15 C16 C17 -178.9(4)
C15 C16 C17 C18 0.0(9)
C16 C17 C18 C19 2.5(9)
C17 C18 C19 C20 -3.4(8)
C16 C15 C20 C19 0.7(6)
P1 C15 C20 C19 178.1(3)
C18 C19 C20 C15 1.8(7)
P2 O3 C21 C22 170.9(3)
P2 O2 C23 C24 155.1(4)
